data_7126643
loop_
_publ_author_name
'Barnett, Harrison J.'
'Hill, Anthony F.'

_publ_section_title
;
 Halogenation of A-frame \m-carbido complexes: a diamagnetic rhodium(ii)
 carbido complex.
;
_journal_issue 56
_journal_name_full 'Chemical communications (Cambridge, England)'
_journal_page_first 7738
_journal_page_last 7740
_journal_paper_doi 10.1039/d0cc02349c
_journal_volume 56
_journal_year 2020
_chemical_formula_moiety '0.5(C69 H56 Cl4 Fe2 P4 Rh2)'
_chemical_formula_sum 'C34.5 H28 Cl2 Fe P2 Rh'
_chemical_formula_weight 734.17
_space_group_crystal_system orthorhombic
_space_group_IT_number 70
_space_group_name_Hall '-F 2uv 2vw'
_space_group_name_H-M_alt 'F d d d :2'
_atom_sites_solution_hydrogens geom
_atom_sites_solution_primary dual
_audit_creation_date 2018-09-25
_audit_creation_method
;
Olex2 1.2
(compiled 2018.05.29 svn.r3508 for OlexSys, GUI svn.r5506)
;
_audit_update_record
;
2019-06-06 deposited with the CCDC.	2020-05-28 downloaded from the CCDC.
;
_cell_angle_alpha 90
_cell_angle_beta 90
_cell_angle_gamma 90
_cell_formula_units_Z 16
_cell_length_a 13.1949(4)
_cell_length_b 31.0550(6)
_cell_length_c 40.4621(7)
_cell_measurement_reflns_used 11052
_cell_measurement_temperature 150.00(10)
_cell_measurement_theta_max 73.5780
_cell_measurement_theta_min 4.8930
_cell_volume 16580.1(7)
_computing_cell_refinement 'CrysAlisPro 1.171.39.46 (Rigaku OD, 2018)'
_computing_data_collection 'CrysAlisPro 1.171.39.46 (Rigaku OD, 2018)'
_computing_data_reduction 'CrysAlisPro 1.171.39.46 (Rigaku OD, 2018)'
_computing_molecular_graphics 'Olex2 (Dolomanov et al., 2009)'
_computing_publication_material 'Olex2 (Dolomanov et al., 2009)'
_computing_structure_refinement 'ShelXL (Sheldrick, 2015)'
_computing_structure_solution 'ShelXT (Sheldrick, 2015)'
_diffrn_ambient_environment N~2~
_diffrn_ambient_temperature 150.00(10)
_diffrn_detector 'CCD plate'
_diffrn_detector_area_resol_mean 8.1297
_diffrn_detector_type EosS2
_diffrn_measured_fraction_theta_full 0.999
_diffrn_measured_fraction_theta_max 0.992
_diffrn_measurement_details
;
List of Runs (angles in degrees, time in seconds):

  # Type    Start    End  Width  t~exp~   \w     \q     \k     \f   Frames
#--------------------------------------------------------------------------
  1  \w    -30.00  35.00   1.00    6.00    --   37.06 -57.00 -30.00   65
  2  \w     24.00  90.00   1.00    6.00    --   37.06-125.00 -30.00   66
  3  \w     40.00  76.00   1.00    6.00    --   37.06 -99.00  90.00   36
  4  \w    -29.00  40.00   1.00    6.00    --   37.06 -57.00 120.00   69
  5  \w     21.00  74.00   1.00    6.00    --   37.06  46.00-122.00   53
  6  \w     16.00 108.00   1.00    6.00    --   37.06  19.00 -60.00   92
  7  \w      3.00  31.00   1.00    6.00    --   37.06 -99.00  90.00   28
  8  \w    -30.00  58.00   1.00    6.00    --   37.06 -77.00  30.00   88
  9  \w    123.00 177.00   1.00   20.00    --  111.00  30.00-120.00   54
 10  \w     56.00 108.00   1.00   20.00    --  111.00 -95.00  30.00   52
 11  \w     41.00 110.00   1.00   20.00    --  111.00-111.00   0.00   69
 12  \w     69.00 145.00   1.00   20.00    --  111.00 178.00  30.00   76
 13  \w     86.00 177.00   1.00   20.00    --  111.00  77.00 120.00   91
 14  \w     51.00 129.00   1.00   20.00    --  111.00 -61.00  60.00   78
 15  \w     65.00 107.00   1.00   20.00    --  111.00 -95.00-180.00   42
 16  \w     43.00 126.00   1.00   20.00    --  111.00 -45.00 150.00   83
 17  \w     81.00 109.00   1.00   20.00    --  111.00-111.00 150.00   28
 18  \w     43.00 114.00   1.00   20.00    --  111.00 -45.00 -30.00   71
 19  \w     98.00 178.00   1.00   20.00    --  111.00   0.00-150.00   80
 20  \w     42.00  68.00   1.00   20.00    --  111.00   0.00-150.00   26
;
_diffrn_measurement_device 'four-circle diffractometer'
_diffrn_measurement_device_type 'SuperNova, Dual, Cu at home/near, EosS2'
_diffrn_measurement_method '\w scans'
_diffrn_orient_matrix_type 'CrysAlisPro convention (1999,Acta A55,543-557)'
_diffrn_orient_matrix_UB_11 0.0926189000
_diffrn_orient_matrix_UB_12 -0.0137215000
_diffrn_orient_matrix_UB_13 -0.0205890000
_diffrn_orient_matrix_UB_21 -0.0257383000
_diffrn_orient_matrix_UB_22 -0.0476787000
_diffrn_orient_matrix_UB_23 0.0063665000
_diffrn_orient_matrix_UB_31 -0.0660267000
_diffrn_orient_matrix_UB_32 -0.0006580000
_diffrn_orient_matrix_UB_33 -0.0314312000
_diffrn_radiation_monochromator mirror
_diffrn_radiation_probe x-ray
_diffrn_radiation_type CuK\a
_diffrn_radiation_wavelength 1.54184
_diffrn_reflns_av_R_equivalents 0.0321
_diffrn_reflns_av_unetI/netI 0.0188
_diffrn_reflns_Laue_measured_fraction_full 0.999
_diffrn_reflns_Laue_measured_fraction_max 0.992
_diffrn_reflns_limit_h_max 15
_diffrn_reflns_limit_h_min -16
_diffrn_reflns_limit_k_max 36
_diffrn_reflns_limit_k_min -38
_diffrn_reflns_limit_l_max 22
_diffrn_reflns_limit_l_min -50
_diffrn_reflns_number 22852
_diffrn_reflns_point_group_measured_fraction_full 0.999
_diffrn_reflns_point_group_measured_fraction_max 0.992
_diffrn_reflns_theta_full 67.684
_diffrn_reflns_theta_max 73.761
_diffrn_reflns_theta_min 3.800
_diffrn_source 'micro-focus sealed X-ray tube'
_diffrn_source_type 'SuperNova (Cu) X-ray Source'
_exptl_absorpt_coefficient_mu 8.073
_exptl_absorpt_correction_T_max 1.00000
_exptl_absorpt_correction_T_min 0.49755
_exptl_absorpt_correction_type multi-scan
_exptl_absorpt_process_details
;
CrysAlisPro 1.171.39.46 (Rigaku Oxford Diffraction, 2018)
Empirical absorption correction using spherical harmonics,
 implemented in SCALE3 ABSPACK scaling algorithm.
;
_exptl_crystal_colour green
_exptl_crystal_density_diffrn 1.176
_exptl_crystal_description dark
_exptl_crystal_F_000 5920
_exptl_crystal_recrystallization_method 'Re-crystallisation from solvent'
_exptl_crystal_size_max 0.275
_exptl_crystal_size_mid 0.228
_exptl_crystal_size_min 0.049
_refine_diff_density_max 1.391
_refine_diff_density_min -0.740
_refine_diff_density_rms 0.096
_refine_ls_extinction_method none
_refine_ls_goodness_of_fit_ref 1.084
_refine_ls_hydrogen_treatment constr
_refine_ls_matrix_type full
_refine_ls_number_parameters 185
_refine_ls_number_reflns 4177
_refine_ls_number_restraints 0
_refine_ls_restrained_S_all 1.084
_refine_ls_R_factor_all 0.0486
_refine_ls_R_factor_gt 0.0463
_refine_ls_shift/su_max 0.001
_refine_ls_shift/su_mean 0.000
_refine_ls_structure_factor_coef Fsqd
_refine_ls_weighting_details 'w=1/[\s^2^(Fo^2^)+(0.0911P)^2^+49.5835P] where P=(Fo^2^+2Fc^2^)/3'
_refine_ls_weighting_scheme calc
_refine_ls_wR_factor_gt 0.1360
_refine_ls_wR_factor_ref 0.1390
_reflns_Friedel_coverage 0.000
_reflns_number_gt 3806
_reflns_number_total 4177
_reflns_threshold_expression 'I > 2\s(I)'
_cod_data_source_file d0cc02349c3.cif
_cod_data_source_block hb_1049-1_scale
_cod_depositor_comments 'Adding full bibliography for 7126642--7126643.cif.'
_cod_original_sg_symbol_H-M 'F d d d'
_cod_original_formula_sum 'C34.50 H28 Cl2 Fe P2 Rh'
_cod_database_code 7126643
_shelx_shelxl_version_number 2016/6
_shelx_space_group_comment
;
The symmetry employed for this shelxl refinement is uniquely defined
by the following loop, which should always be used as a source of
symmetry information in preference to the above space-group names.
They are only intended as comments.
;
_reflns_odcompleteness_completeness 99.85
_reflns_odcompleteness_iscentric 1
_reflns_odcompleteness_theta 68.13
_olex2_refinement_description
;
1. Fixed Uiso
 At 1.2 times of:
  All C(H) groups
2.a Aromatic/amide H refined with riding coordinates:
 C006(H006), C009(H009), C00A(H00A), C00B(H00B), C00C(H00C), C00D(H00D),
 C00E(H00E), C00F(H00F), C00G(H00G), C00H(H00H), C00J(H00J), C00K(H00K),
 C00L(H00L), C00M(H00M)
;
_ins_header
;
TITL HB_1049-1_scale in Fddd 
REM Fddd (#70 in standard setting)
CELL 1.54184  13.194881  31.055039  40.462129  90.0000  90.0000  90.0000
ZERR   15.00   0.000411   0.000566   0.000690   0.0000   0.0000   0.0000
LATT  4
SYMM -x+3/4,-y+3/4, z 
SYMM -x+3/4, y,-z+3/4 
SYMM  x,-y+3/4,-z+3/4 
SFAC C H P Cl Fe Rh
UNIT 750.00 600.00 60.00 60.00 30.00 30.00
TREF
HKLF 4
END
;
_olex2_submission_special_instructions 'No special instructions were received'
_oxdiff_exptl_absorpt_empirical_details
;
Empirical correction (ABSPACK) includes:
- Absorption correction using spherical harmonics
- Frame scaling
- Detector area scaling
;
_oxdiff_exptl_absorpt_empirical_full_max 3.203
_oxdiff_exptl_absorpt_empirical_full_min 0.565

loop_
_space_group_symop_operation_xyz
'x, y, z'
'-x+3/4, -y+3/4, z'
'-x+3/4, y, -z+3/4'
'x, -y+3/4, -z+3/4'
'x, y+1/2, z+1/2'
'-x+3/4, -y+5/4, z+1/2'
'-x+3/4, y+1/2, -z+5/4'
'x, -y+5/4, -z+5/4'
'x+1/2, y, z+1/2'
'-x+5/4, -y+3/4, z+1/2'
'-x+5/4, y, -z+5/4'
'x+1/2, -y+3/4, -z+5/4'
'x+1/2, y+1/2, z'
'-x+5/4, -y+5/4, z'
'-x+5/4, y+1/2, -z+3/4'
'x+1/2, -y+5/4, -z+3/4'
'-x, -y, -z'
'x-3/4, y-3/4, -z'
'x-3/4, -y, z-3/4'
'-x, y-3/4, z-3/4'
'-x, -y+1/2, -z+1/2'
'x-3/4, y-1/4, -z+1/2'
'x-3/4, -y+1/2, z-1/4'
'-x, y-1/4, z-1/4'
'-x+1/2, -y, -z+1/2'
'x-1/4, y-3/4, -z+1/2'
'x-1/4, -y, z-1/4'
'-x+1/2, y-3/4, z-1/4'
'-x+1/2, -y+1/2, -z'
'x-1/4, y-1/4, -z'
'x-1/4, -y+1/2, z-3/4'
'-x+1/2, y-1/4, z-3/4'

loop_
_atom_site_label
_atom_site_type_symbol
_atom_site_fract_x
_atom_site_fract_y
_atom_site_fract_z
_atom_site_U_iso_or_equiv
_atom_site_adp_type
_atom_site_occupancy
_atom_site_site_symmetry_order
_atom_site_calc_flag
_atom_site_refinement_flags_posn
_atom_site_refinement_flags_adp
_atom_site_refinement_flags_occupancy
_atom_site_disorder_assembly
_atom_site_disorder_group
Rh01 Rh 0.375000 0.31721(2) 0.375000 0.03516(14) Uani 1 2 d S T P . .
Fe02 Fe 0.375000 0.375000 0.26172(2) 0.0369(2) Uani 1 2 d S T P . .
Cl03 Cl 0.21370(6) 0.29098(2) 0.35458(2) 0.0395(2) Uani 1 1 d . . . . .
P04 P 0.44033(7) 0.29977(2) 0.32239(2) 0.0353(2) Uani 1 1 d . . . . .
C005 C 0.3750(3) 0.31711(9) 0.28539(8) 0.0381(8) Uani 1 1 d . . . . .
C006 C 0.2751(3) 0.33318(10) 0.28334(8) 0.0404(7) Uani 1 1 d . . . . .
H006 H 0.232693 0.339028 0.301135 0.049 Uiso 1 1 calc R . . . .
C007 C 0.4296(3) 0.24096(9) 0.31977(7) 0.0392(7) Uani 1 1 d . . . . .
C008 C 0.5729(3) 0.31181(9) 0.31500(7) 0.0401(7) Uani 1 1 d . . . . .
C009 C 0.2504(3) 0.33890(11) 0.24935(8) 0.0464(8) Uani 1 1 d . . . . .
H009 H 0.189007 0.349168 0.241228 0.056 Uiso 1 1 calc R . . . .
C00A C 0.6181(3) 0.34700(11) 0.33001(9) 0.0460(8) Uani 1 1 d . . . . .
H00A H 0.580995 0.363711 0.344753 0.055 Uiso 1 1 calc R . . . .
C00B C 0.4140(3) 0.31288(9) 0.25186(8) 0.0416(7) Uani 1 1 d . . . . .
H00B H 0.478011 0.303278 0.245722 0.050 Uiso 1 1 calc R . . . .
C00C C 0.6300(3) 0.28626(12) 0.29357(9) 0.0466(8) Uani 1 1 d . . . . .
H00C H 0.600384 0.262385 0.283624 0.056 Uiso 1 1 calc R . . . .
C00D C 0.4962(4) 0.21489(11) 0.33781(9) 0.0506(9) Uani 1 1 d . . . . .
H00D H 0.549750 0.227105 0.349439 0.061 Uiso 1 1 calc R . . . .
C00E C 0.3521(3) 0.22225(11) 0.30217(9) 0.0477(8) Uani 1 1 d . . . . .
H00E H 0.308204 0.239330 0.289874 0.057 Uiso 1 1 calc R . . . .
C00F C 0.3340(3) 0.32646(10) 0.23017(8) 0.0476(8) Uani 1 1 d . . . . .
H00F H 0.337136 0.326929 0.207211 0.057 Uiso 1 1 calc R . . . .
C00G C 0.3393(4) 0.17780(12) 0.30274(10) 0.0548(9) Uani 1 1 d . . . . .
H00G H 0.286822 0.165463 0.290691 0.066 Uiso 1 1 calc R . . . .
C00H C 0.7179(4) 0.35755(14) 0.32332(11) 0.0600(10) Uani 1 1 d . . . . .
H00H H 0.747272 0.381536 0.333223 0.072 Uiso 1 1 calc R . . . .
C00I C 0.375000 0.375000 0.375000 0.0425(15) Uani 1 4 d S T P . .
C00J C 0.4017(4) 0.15224(11) 0.32046(10) 0.0563(10) Uani 1 1 d . . . . .
H00J H 0.391635 0.122608 0.320875 0.068 Uiso 1 1 calc R . . . .
C00K C 0.7741(4) 0.33227(16) 0.30180(12) 0.0679(12) Uani 1 1 d . . . . .
H00K H 0.841158 0.339349 0.297195 0.082 Uiso 1 1 calc R . . . .
C00L C 0.4815(4) 0.17067(12) 0.33817(10) 0.0577(10) Uani 1 1 d . . . . .
H00L H 0.525112 0.153189 0.350269 0.069 Uiso 1 1 calc R . . . .
C00M C 0.7299(3) 0.29603(14) 0.28700(11) 0.0604(10) Uani 1 1 d . . . . .
H00M H 0.767639 0.278710 0.272861 0.072 Uiso 1 1 calc R . . . .

loop_
_atom_site_aniso_label
_atom_site_aniso_U_11
_atom_site_aniso_U_22
_atom_site_aniso_U_33
_atom_site_aniso_U_23
_atom_site_aniso_U_13
_atom_site_aniso_U_12
Rh01 0.0685(3) 0.01772(19) 0.01930(19) 0.000 0.00090(11) 0.000
Fe02 0.0705(5) 0.0207(3) 0.0194(3) 0.000 0.000 -0.0021(3)
Cl03 0.0713(5) 0.0285(3) 0.0186(3) 0.0024(2) 0.0004(3) -0.0047(3)
P04 0.0668(5) 0.0187(3) 0.0203(3) -0.0014(2) 0.0013(3) -0.0013(3)
C005 0.074(2) 0.0183(14) 0.0222(15) -0.0004(10) -0.0027(12) -0.0038(12)
C006 0.070(2) 0.0241(14) 0.0277(14) 0.0027(11) 0.0016(13) -0.0073(13)
C007 0.074(2) 0.0197(13) 0.0241(13) -0.0013(10) 0.0041(13) -0.0025(13)
C008 0.071(2) 0.0237(14) 0.0252(14) -0.0001(11) -0.0001(13) -0.0009(13)
C009 0.074(2) 0.0299(15) 0.0354(16) 0.0021(12) -0.0107(15) -0.0074(15)
C00A 0.078(2) 0.0292(17) 0.0310(17) -0.0034(13) -0.0018(14) -0.0053(15)
C00B 0.080(2) 0.0212(14) 0.0239(14) -0.0032(11) 0.0014(14) 0.0001(14)
C00C 0.070(2) 0.0337(17) 0.0361(17) -0.0083(14) 0.0005(14) -0.0052(14)
C00D 0.091(3) 0.0250(15) 0.0357(16) -0.0022(13) -0.0101(17) 0.0015(16)
C00E 0.075(2) 0.0281(16) 0.0399(18) -0.0027(13) 0.0007(16) -0.0032(15)
C00F 0.092(3) 0.0269(15) 0.0241(14) -0.0048(12) -0.0056(16) -0.0026(16)
C00G 0.079(3) 0.0313(17) 0.054(2) -0.0083(15) 0.0058(19) -0.0101(17)
C00H 0.082(3) 0.046(2) 0.052(2) -0.0083(17) -0.0014(19) -0.0148(19)
C00I 0.070(4) 0.042(4) 0.016(3) 0.000 0.000 0.000
C00J 0.102(3) 0.0207(15) 0.046(2) -0.0022(14) 0.016(2) -0.0079(17)
C00K 0.073(3) 0.064(3) 0.067(3) -0.015(2) 0.001(2) -0.017(2)
C00L 0.103(3) 0.0279(17) 0.0422(19) 0.0048(14) -0.0013(19) 0.0047(18)
C00M 0.071(2) 0.056(2) 0.054(2) -0.0170(19) 0.0079(19) -0.0067(19)

loop_
_atom_type_symbol
_atom_type_description
_atom_type_scat_dispersion_real
_atom_type_scat_dispersion_imag
_atom_type_scat_source
C C 0.0181 0.0091 'International Tables Vol C Tables 4.2.6.8 and 6.1.1.4'
H H 0.0000 0.0000 'International Tables Vol C Tables 4.2.6.8 and 6.1.1.4'
Cl Cl 0.3639 0.7018 'International Tables Vol C Tables 4.2.6.8 and 6.1.1.4'
Fe Fe -1.1336 3.1974 'International Tables Vol C Tables 4.2.6.8 and 6.1.1.4'
P P 0.2955 0.4335 'International Tables Vol C Tables 4.2.6.8 and 6.1.1.4'
Rh Rh 0.0927 3.6045 'International Tables Vol C Tables 4.2.6.8 and 6.1.1.4'

loop_
_exptl_crystal_face_index_h
_exptl_crystal_face_index_k
_exptl_crystal_face_index_l
_exptl_crystal_face_perp_dist
4 14 15 0.1016
-4 -14 -15 0.1016
3 -15 14 0.0984
-3 15 -14 0.0984
8 -3 -2 0.0243
-8 3 2 0.0243
4 -3 -24 0.1066

loop_
_geom_angle_atom_site_label_1
_geom_angle_atom_site_label_2
_geom_angle_atom_site_label_3
_geom_angle
_geom_angle_site_symmetry_1
_geom_angle_site_symmetry_3
_geom_angle_publ_flag
Cl03 Rh01 Cl03 140.73(4) 3 . ?
P04 Rh01 Cl03 84.81(3) . 3 ?
P04 Rh01 Cl03 86.33(3) . . ?
P04 Rh01 Cl03 84.82(3) 3 . ?
P04 Rh01 Cl03 86.33(3) 3 3 ?
P04 Rh01 P04 153.45(4) . 3 ?
C00I Rh01 Cl03 109.636(18) . . ?
C00I Rh01 Cl03 109.638(18) . 3 ?
C00I Rh01 P04 103.274(18) . . ?
C00I Rh01 P04 103.276(18) . 3 ?
C005 Fe02 C005 123.90(18) . 2 ?
C005 Fe02 C006 111.04(13) 2 . ?
C005 Fe02 C006 40.45(14) . . ?
C005 Fe02 C006 111.04(13) . 2 ?
C005 Fe02 C006 40.45(14) 2 2 ?
C005 Fe02 C009 126.63(15) . 2 ?
C005 Fe02 C009 68.44(14) . . ?
C005 Fe02 C009 126.63(15) 2 . ?
C005 Fe02 C009 68.44(14) 2 2 ?
C005 Fe02 C00F 69.12(13) 2 2 ?
C005 Fe02 C00F 69.11(13) . . ?
C005 Fe02 C00F 160.51(15) . 2 ?
C005 Fe02 C00F 160.51(15) 2 . ?
C006 Fe02 C006 129.40(18) 2 . ?
C006 Fe02 C009 165.21(15) 2 . ?
C006 Fe02 C009 40.67(13) . . ?
C006 Fe02 C009 165.21(15) . 2 ?
C006 Fe02 C009 40.67(13) 2 2 ?
C006 Fe02 C00F 154.62(16) 2 . ?
C006 Fe02 C00F 154.62(16) . 2 ?
C006 Fe02 C00F 68.24(14) . . ?
C006 Fe02 C00F 68.24(14) 2 2 ?
C009 Fe02 C009 151.8(2) . 2 ?
C00B Fe02 C005 41.91(12) 2 2 ?
C00B Fe02 C005 41.91(12) . . ?
C00B Fe02 C005 158.18(14) 2 . ?
C00B Fe02 C005 158.18(14) . 2 ?
C00B Fe02 C006 69.21(14) . . ?
C00B Fe02 C006 69.21(14) 2 2 ?
C00B Fe02 C006 121.49(15) 2 . ?
C00B Fe02 C006 121.49(15) . 2 ?
C00B Fe02 C009 68.72(16) 2 2 ?
C00B Fe02 C009 68.72(16) . . ?
C00B Fe02 C009 105.52(15) . 2 ?
C00B Fe02 C009 105.51(15) 2 . ?
C00B Fe02 C00B 157.42(18) 2 . ?
C00B Fe02 C00F 120.58(14) 2 . ?
C00B Fe02 C00F 41.16(15) . . ?
C00B Fe02 C00F 41.16(15) 2 2 ?
C00B Fe02 C00F 120.58(14) . 2 ?
C00F Fe02 C009 40.04(16) 2 2 ?
C00F Fe02 C009 117.50(15) 2 . ?
C00F Fe02 C009 40.04(16) . . ?
C00F Fe02 C009 117.50(15) . 2 ?
C00F Fe02 C00F 102.89(19) 2 . ?
C005 P04 Rh01 120.27(12) . . ?
C005 P04 C007 102.22(14) . . ?
C005 P04 C008 105.16(15) . . ?
C007 P04 Rh01 104.64(10) . . ?
C008 P04 Rh01 116.99(10) . . ?
C008 P04 C007 105.66(15) . . ?
P04 C005 Fe02 130.67(17) . . ?
C006 C005 Fe02 70.14(17) . . ?
C006 C005 P04 126.8(3) . . ?
C006 C005 C00B 107.8(3) . . ?
C00B C005 Fe02 69.00(17) . . ?
C00B C005 P04 125.1(3) . . ?
Fe02 C006 H006 126.5 . . ?
C005 C006 Fe02 69.41(19) . . ?
C005 C006 H006 125.8 . . ?
C005 C006 C009 108.4(3) . . ?
C009 C006 Fe02 69.9(2) . . ?
C009 C006 H006 125.8 . . ?
C00D C007 P04 119.8(3) . . ?
C00E C007 P04 120.5(3) . . ?
C00E C007 C00D 119.5(3) . . ?
C00A C008 P04 120.4(3) . . ?
C00A C008 C00C 119.2(4) . . ?
C00C C008 P04 120.4(3) . . ?
Fe02 C009 H009 126.6 . . ?
C006 C009 Fe02 69.5(2) . . ?
C006 C009 H009 125.7 . . ?
C00F C009 Fe02 69.8(2) . . ?
C00F C009 C006 108.6(3) . . ?
C00F C009 H009 125.7 . . ?
C008 C00A H00A 119.6 . . ?
C00H C00A C008 120.7(4) . . ?
C00H C00A H00A 119.6 . . ?
Fe02 C00B H00B 125.8 . . ?
C005 C00B Fe02 69.09(17) . . ?
C005 C00B H00B 126.8 . . ?
C00F C00B Fe02 69.87(18) . . ?
C00F C00B C005 106.5(3) . . ?
C00F C00B H00B 126.8 . . ?
C008 C00C H00C 119.6 . . ?
C00M C00C C008 120.7(3) . . ?
C00M C00C H00C 119.6 . . ?
C007 C00D H00D 120.3 . . ?
C00L C00D C007 119.4(4) . . ?
C00L C00D H00D 120.3 . . ?
C007 C00E H00E 120.0 . . ?
C007 C00E C00G 120.1(4) . . ?
C00G C00E H00E 120.0 . . ?
Fe02 C00F H00F 126.8 . . ?
C009 C00F Fe02 70.15(19) . . ?
C009 C00F C00B 108.7(3) . . ?
C009 C00F H00F 125.6 . . ?
C00B C00F Fe02 68.97(18) . . ?
C00B C00F H00F 125.6 . . ?
C00E C00G H00G 119.4 . . ?
C00J C00G C00E 121.2(4) . . ?
C00J C00G H00G 119.4 . . ?
C00A C00H H00H 120.1 . . ?
C00A C00H C00K 119.8(4) . . ?
C00K C00H H00H 120.1 . . ?
Rh01 C00I Rh01 180.0 2 . ?
C00G C00J H00J 120.3 . . ?
C00G C00J C00L 119.4(3) . . ?
C00L C00J H00J 120.3 . . ?
C00H C00K H00K 120.0 . . ?
C00H C00K C00M 120.0(4) . . ?
C00M C00K H00K 120.0 . . ?
C00D C00L C00J 120.4(4) . . ?
C00D C00L H00L 119.8 . . ?
C00J C00L H00L 119.8 . . ?
C00C C00M C00K 119.5(4) . . ?
C00C C00M H00M 120.2 . . ?
C00K C00M H00M 120.2 . . ?

loop_
_geom_bond_atom_site_label_1
_geom_bond_atom_site_label_2
_geom_bond_distance
_geom_bond_site_symmetry_2
_geom_bond_publ_flag
Rh01 Cl03 2.4241(8) . ?
Rh01 Cl03 2.4241(8) 3 ?
Rh01 P04 2.3596(7) . ?
Rh01 P04 2.3597(7) 3 ?
Rh01 C00I 1.7945(3) . ?
Fe02 C005 2.037(3) 2 ?
Fe02 C005 2.037(3) . ?
Fe02 C006 2.047(3) . ?
Fe02 C006 2.047(3) 2 ?
Fe02 C009 2.052(4) 2 ?
Fe02 C009 2.052(4) . ?
Fe02 C00B 2.036(3) . ?
Fe02 C00B 2.036(3) 2 ?
Fe02 C00F 2.048(3) . ?
Fe02 C00F 2.048(3) 2 ?
P04 C005 1.809(3) . ?
P04 C007 1.835(3) . ?
P04 C008 1.813(4) . ?
C005 C006 1.412(5) . ?
C005 C00B 1.457(4) . ?
C006 H006 0.9300 . ?
C006 C009 1.424(5) . ?
C007 C00D 1.400(5) . ?
C007 C00E 1.375(5) . ?
C008 C00A 1.385(5) . ?
C008 C00C 1.397(5) . ?
C009 H009 0.9300 . ?
C009 C00F 1.404(6) . ?
C00A H00A 0.9300 . ?
C00A C00H 1.384(6) . ?
C00B H00B 0.9300 . ?
C00B C00F 1.436(5) . ?
C00C H00C 0.9300 . ?
C00C C00M 1.378(6) . ?
C00D H00D 0.9300 . ?
C00D C00L 1.387(5) . ?
C00E H00E 0.9300 . ?
C00E C00G 1.391(5) . ?
C00F H00F 0.9300 . ?
C00G H00G 0.9300 . ?
C00G C00J 1.350(6) . ?
C00H H00H 0.9300 . ?
C00H C00K 1.387(7) . ?
C00J H00J 0.9300 . ?
C00J C00L 1.396(7) . ?
C00K H00K 0.9300 . ?
C00K C00M 1.402(6) . ?
C00L H00L 0.9300 . ?
C00M H00M 0.9300 . ?

loop_
_exptl_oxdiff_crystal_face_indexfrac_h
_exptl_oxdiff_crystal_face_indexfrac_k
_exptl_oxdiff_crystal_face_indexfrac_l
_exptl_oxdiff_crystal_face_x
_exptl_oxdiff_crystal_face_y
_exptl_oxdiff_crystal_face_z
4.0007 13.9961 14.9849 -0.1300 -0.6749 -0.7444
-4.0007 -13.9961 -14.9849 0.1300 0.6749 0.7444
2.9990 -15.0086 13.9916 0.1956 0.7275 -0.6279
-2.9990 15.0086 -13.9916 -0.1956 -0.7275 0.6279
7.9930 -3.0032 -2.0151 0.8230 -0.0754 -0.4624
-7.9930 3.0032 2.0151 -0.8230 0.0754 0.4624
3.9922 -2.9944 -23.9998 0.9050 -0.1128 0.4927

loop_
_smtbx_masks_void_nr
_smtbx_masks_void_average_x
_smtbx_masks_void_average_y
_smtbx_masks_void_average_z
_smtbx_masks_void_volume
_smtbx_masks_void_count_electrons
_smtbx_masks_void_content
1 -0.188 -0.452 -0.598 6294.1 1813.8 ?
